data_7010312
loop_
_publ_author_name
'Fleischer, Holger'
'Bayram, Hatice'
'Elzner, Stephan'
'Mitzel, Norbert W.'

_publ_section_title
;
 Experimental and theoretical studies of the molecular and crystal
 structures of trialkoxy- and chlorodialkoxy-stibanes&#x200A;&#x2020;
;
_journal_issue 4
_journal_name_full 'Journal of the Chemical Society, Dalton Transactions'
_journal_page_first 373
_journal_paper_doi 10.1039/b007926j
_journal_year 2001
_chemical_formula_sum 'C9 H21 O3 Sb'
_chemical_formula_weight 299.01
_chemical_name_systematic
; 
 Tris(isopropoxy)stibane 
;
_space_group_IT_number 61
_symmetry_cell_setting orthorhombic
_symmetry_space_group_name_Hall '-P 2ac 2ab'
_symmetry_space_group_name_H-M 'P b c a'
_atom_sites_solution_hydrogens geom
_atom_sites_solution_primary direct
_atom_sites_solution_secondary difmap
_audit_creation_method SHELXL-97
_cell_angle_alpha 90.00
_cell_angle_beta 90.00
_cell_angle_gamma 90.00
_cell_formula_units_Z 8
_cell_length_a 15.4207(14)
_cell_length_b 9.2306(7)
_cell_length_c 18.5641(16)
_cell_measurement_reflns_used 84
_cell_measurement_temperature 173(2)
_cell_measurement_theta_max 23
_cell_measurement_theta_min 21
_cell_volume 2642.5(4)
_computing_cell_refinement CAD4-Software
_computing_data_collection CAD4-Software
_computing_data_reduction CADSHEL
_computing_molecular_graphics 'SHELXTL 5.01'
_computing_publication_material 'SHELXTL 5.01'
_computing_structure_refinement 'SHELXL-97 (Sheldrick, 1997)'
_computing_structure_solution 'SHELXS-97 (Sheldrick, 1990)'
_diffrn_ambient_temperature 173(2)
_diffrn_measured_fraction_theta_full 0.621
_diffrn_measured_fraction_theta_max 0.621
_diffrn_measurement_device_type 'Nonius Turbo CAD4'
_diffrn_measurement_method omega-scan
_diffrn_radiation_monochromator graphite
_diffrn_radiation_source 'fine-focus sealed tube'
_diffrn_radiation_type MoK\a
_diffrn_radiation_wavelength 0.71073
_diffrn_reflns_av_R_equivalents 0.0448
_diffrn_reflns_av_sigmaI/netI 0.0482
_diffrn_reflns_limit_h_max 21
_diffrn_reflns_limit_h_min 0
_diffrn_reflns_limit_k_max 12
_diffrn_reflns_limit_k_min 0
_diffrn_reflns_limit_l_max 30
_diffrn_reflns_limit_l_min -20
_diffrn_reflns_number 7223
_diffrn_reflns_theta_full 35.89
_diffrn_reflns_theta_max 35.89
_diffrn_reflns_theta_min 2.19
_diffrn_standards_decay_% 0
_diffrn_standards_interval_time 60
_diffrn_standards_number 3
_exptl_absorpt_coefficient_mu 2.069
_exptl_absorpt_correction_type none
_exptl_crystal_colour Colourless
_exptl_crystal_density_diffrn 1.503
_exptl_crystal_density_method 'not measured'
_exptl_crystal_description Cylinder
_exptl_crystal_F_000 1200
_exptl_crystal_size_max 1.5
_exptl_crystal_size_mid 0.4
_exptl_crystal_size_min 0.4
_refine_diff_density_max 1.307
_refine_diff_density_min -1.309
_refine_diff_density_rms 0.120
_refine_ls_extinction_method none
_refine_ls_goodness_of_fit_ref 1.058
_refine_ls_hydrogen_treatment ride
_refine_ls_matrix_type full
_refine_ls_number_parameters 124
_refine_ls_number_reflns 3858
_refine_ls_number_restraints 0
_refine_ls_restrained_S_all 1.058
_refine_ls_R_factor_all 0.0509
_refine_ls_R_factor_gt 0.0320
_refine_ls_shift/su_max 0.001
_refine_ls_shift/su_mean 0.000
_refine_ls_structure_factor_coef Fsqd
_refine_ls_weighting_details 'calc w=1/[\s^2^(Fo^2^)+(0.0445P)^2^+0.0000P] where P=(Fo^2^+2Fc^2^)/3'
_refine_ls_weighting_scheme calc
_refine_ls_wR_factor_gt 0.0815
_refine_ls_wR_factor_ref 0.0881
_reflns_number_gt 2880
_reflns_number_total 3858
_reflns_threshold_expression >2sigma(I)
_cod_data_source_file b007926j.txt
_cod_data_source_block flei1
_cod_depositor_comments
;
The following automatic conversions were performed:
'_symmetry_cell_setting' value 'Orthorhombic' changed to 'orthorhombic'
according to '/home/saulius/struct/CIF-dictionaries/cif_core.dic'
dictionary named 'cif_core.dic' version 2.4.1 from
2010-06-29.

'_exptl_absorpt_correction_type' value 'None' changed to
'none' according to '/home/saulius/struct/CIF-dictionaries/cif_core.dic'
dictionary named 'cif_core.dic' version 2.4.1 from 2010-06-29.

Automatic conversion script
Id: cif_fix_enum 1527 2010-12-29 10:47:43Z saulius 
;
_cod_original_sg_symbol_H-M Pbca
_cod_database_code 7010312

loop_
_symmetry_equiv_pos_as_xyz
'x, y, z'
'-x+1/2, -y, z+1/2'
'-x, y+1/2, -z+1/2'
'x+1/2, -y+1/2, -z'
'-x, -y, -z'
'x-1/2, y, -z-1/2'
'x, -y-1/2, z-1/2'
'-x-1/2, y-1/2, z'

loop_
_atom_site_label
_atom_site_type_symbol
_atom_site_fract_x
_atom_site_fract_y
_atom_site_fract_z
_atom_site_U_iso_or_equiv
_atom_site_adp_type
_atom_site_occupancy
_atom_site_symmetry_multiplicity
_atom_site_calc_flag
_atom_site_refinement_flags
_atom_site_disorder_assembly
_atom_site_disorder_group
Sb1 Sb 0.918400(10) 0.047639(16) 0.574862(9) 0.03672(7) Uani 1 1 d . . .
O1 O 0.93567(10) -0.10213(19) 0.50040(9) 0.0387(4) Uani 1 1 d . . .
O2 O 0.81373(11) -0.05216(16) 0.61099(12) 0.0484(5) Uani 1 1 d . . .
O3 O 0.99645(13) -0.03915(18) 0.64411(10) 0.0443(4) Uani 1 1 d . . .
C1 C 0.74434(17) 0.0316(3) 0.63944(17) 0.0483(6) Uani 1 1 d . . .
H1A H 0.7465 0.1308 0.6178 0.058 Uiso 1 1 calc R . .
C2 C 0.86859(18) -0.1983(3) 0.47539(15) 0.0523(7) Uani 1 1 d . . .
H2A H 0.8330 -0.2300 0.5176 0.063 Uiso 1 1 calc R . .
C3 C 0.99183(17) -0.1896(3) 0.66198(14) 0.0437(5) Uani 1 1 d . . .
H3A H 0.9413 -0.2340 0.6363 0.052 Uiso 1 1 calc R . .
C12 C 0.66056(19) -0.0400(3) 0.6179(3) 0.0720(10) Uani 1 1 d . . .
H12A H 0.6563 -0.0426 0.5652 0.108 Uiso 1 1 calc R . .
H12B H 0.6117 0.0150 0.6376 0.108 Uiso 1 1 calc R . .
H12C H 0.6592 -0.1391 0.6368 0.108 Uiso 1 1 calc R . .
C22 C 0.9141(3) -0.3289(5) 0.4441(3) 0.0883(15) Uani 1 1 d . . .
H22A H 0.9580 -0.3637 0.4782 0.132 Uiso 1 1 calc R . .
H22B H 0.9423 -0.3019 0.3987 0.132 Uiso 1 1 calc R . .
H22C H 0.8717 -0.4059 0.4351 0.132 Uiso 1 1 calc R . .
C32 C 1.0741(2) -0.2625(4) 0.6370(2) 0.0762(10) Uani 1 1 d . . .
H32A H 1.0774 -0.2585 0.5843 0.114 Uiso 1 1 calc R . .
H32B H 1.0740 -0.3639 0.6527 0.114 Uiso 1 1 calc R . .
H32C H 1.1243 -0.2125 0.6578 0.114 Uiso 1 1 calc R . .
C21 C 0.8114(3) -0.1195(7) 0.4235(2) 0.0998(16) Uani 1 1 d . . .
H21A H 0.7850 -0.0361 0.4477 0.150 Uiso 1 1 calc R . .
H21B H 0.7658 -0.1849 0.4064 0.150 Uiso 1 1 calc R . .
H21C H 0.8460 -0.0860 0.3825 0.150 Uiso 1 1 calc R . .
C31 C 0.9783(3) -0.2037(4) 0.74157(17) 0.0694(9) Uani 1 1 d . . .
H31A H 0.9259 -0.1505 0.7556 0.104 Uiso 1 1 calc R . .
H31B H 1.0285 -0.1635 0.7671 0.104 Uiso 1 1 calc R . .
H31C H 0.9716 -0.3062 0.7542 0.104 Uiso 1 1 calc R . .
C11 C 0.7529(3) 0.0443(5) 0.7198(2) 0.0945(14) Uani 1 1 d . . .
H11A H 0.8067 0.0957 0.7316 0.142 Uiso 1 1 calc R . .
H11B H 0.7543 -0.0527 0.7412 0.142 Uiso 1 1 calc R . .
H11C H 0.7034 0.0982 0.7391 0.142 Uiso 1 1 calc R . .

loop_
_atom_site_aniso_label
_atom_site_aniso_U_11
_atom_site_aniso_U_22
_atom_site_aniso_U_33
_atom_site_aniso_U_23
_atom_site_aniso_U_13
_atom_site_aniso_U_12
Sb1 0.03426(10) 0.03423(10) 0.04166(11) -0.00005(6) 0.00801(6) 0.00207(5)
O1 0.0325(8) 0.0482(9) 0.0356(8) -0.0048(8) 0.0036(6) -0.0046(7)
O2 0.0379(9) 0.0417(9) 0.0656(12) -0.0021(9) 0.0194(9) 0.0015(7)
O3 0.0490(10) 0.0440(9) 0.0400(8) 0.0000(7) -0.0059(7) -0.0093(7)
C1 0.0385(12) 0.0404(12) 0.0662(17) -0.0026(12) 0.0147(12) 0.0025(10)
C2 0.0469(13) 0.0688(17) 0.0412(12) -0.0106(12) 0.0070(11) -0.0249(12)
C3 0.0439(12) 0.0440(12) 0.0431(12) 0.0035(11) -0.0076(11) -0.0042(10)
C12 0.0399(14) 0.0563(17) 0.120(3) -0.0114(19) 0.010(2) -0.0014(12)
C22 0.090(3) 0.080(3) 0.096(3) -0.043(2) 0.037(2) -0.040(2)
C32 0.080(2) 0.076(2) 0.073(2) 0.004(2) 0.0058(18) 0.0274(19)
C21 0.060(2) 0.163(5) 0.076(2) 0.018(3) -0.0346(18) -0.034(3)
C31 0.079(2) 0.080(2) 0.0498(16) 0.0168(16) 0.0011(16) -0.0014(18)
C11 0.089(3) 0.127(4) 0.067(2) -0.031(2) 0.018(2) 0.007(3)

loop_
_atom_type_symbol
_atom_type_description
_atom_type_scat_dispersion_real
_atom_type_scat_dispersion_imag
_atom_type_scat_source
C C 0.0033 0.0016 'International Tables Vol C Tables 4.2.6.8 and 6.1.1.4'
H H 0.0000 0.0000 'International Tables Vol C Tables 4.2.6.8 and 6.1.1.4'
O O 0.0106 0.0060 'International Tables Vol C Tables 4.2.6.8 and 6.1.1.4'
Sb Sb -0.5866 1.5461 'International Tables Vol C Tables 4.2.6.8 and 6.1.1.4'

loop_
_geom_angle_atom_site_label_1
_geom_angle_atom_site_label_2
_geom_angle_atom_site_label_3
_geom_angle
_geom_angle_site_symmetry_1
_geom_angle_site_symmetry_3
_geom_angle_publ_flag
O3 Sb1 O1 95.25(8) . . ?
O3 Sb1 O2 95.14(8) . . ?
O1 Sb1 O2 91.23(7) . . ?
C2 O1 Sb1 124.11(15) . . ?
C1 O2 Sb1 119.15(14) . . ?
C3 O3 Sb1 121.70(15) . . ?
O2 C1 C11 110.2(3) . . ?
O2 C1 C12 107.9(2) . . ?
C11 C1 C12 112.0(3) . . ?
O2 C1 H1A 108.9 . . ?
C11 C1 H1A 108.9 . . ?
C12 C1 H1A 108.9 . . ?
O1 C2 C21 109.4(3) . . ?
O1 C2 C22 106.4(2) . . ?
C21 C2 C22 114.5(4) . . ?
O1 C2 H2A 108.8 . . ?
C21 C2 H2A 108.8 . . ?
C22 C2 H2A 108.8 . . ?
O3 C3 C31 108.7(2) . . ?
O3 C3 C32 108.7(2) . . ?
C31 C3 C32 112.4(3) . . ?
O3 C3 H3A 109.0 . . ?
C31 C3 H3A 109.0 . . ?
C32 C3 H3A 109.0 . . ?
C1 C12 H12A 109.5 . . ?
C1 C12 H12B 109.5 . . ?
H12A C12 H12B 109.5 . . ?
C1 C12 H12C 109.5 . . ?
H12A C12 H12C 109.5 . . ?
H12B C12 H12C 109.5 . . ?
C2 C22 H22A 109.5 . . ?
C2 C22 H22B 109.5 . . ?
H22A C22 H22B 109.5 . . ?
C2 C22 H22C 109.5 . . ?
H22A C22 H22C 109.5 . . ?
H22B C22 H22C 109.5 . . ?
C3 C32 H32A 109.5 . . ?
C3 C32 H32B 109.5 . . ?
H32A C32 H32B 109.5 . . ?
C3 C32 H32C 109.5 . . ?
H32A C32 H32C 109.5 . . ?
H32B C32 H32C 109.5 . . ?
C2 C21 H21A 109.5 . . ?
C2 C21 H21B 109.5 . . ?
H21A C21 H21B 109.5 . . ?
C2 C21 H21C 109.5 . . ?
H21A C21 H21C 109.5 . . ?
H21B C21 H21C 109.5 . . ?
C3 C31 H31A 109.5 . . ?
C3 C31 H31B 109.5 . . ?
H31A C31 H31B 109.5 . . ?
C3 C31 H31C 109.5 . . ?
H31A C31 H31C 109.5 . . ?
H31B C31 H31C 109.5 . . ?
C1 C11 H11A 109.5 . . ?
C1 C11 H11B 109.5 . . ?
H11A C11 H11B 109.5 . . ?
C1 C11 H11C 109.5 . . ?
H11A C11 H11C 109.5 . . ?
H11B C11 H11C 109.5 . . ?

loop_
_geom_bond_atom_site_label_1
_geom_bond_atom_site_label_2
_geom_bond_distance
_geom_bond_site_symmetry_2
_geom_bond_publ_flag
Sb1 O3 1.9346(19) . ?
Sb1 O1 1.9731(17) . ?
Sb1 O2 1.9758(17) . ?
O1 C2 1.440(3) . ?
O2 C1 1.422(3) . ?
O3 C3 1.430(3) . ?
C1 C11 1.502(5) . ?
C1 C12 1.506(4) . ?
C1 H1A 1.0000 . ?
C2 C21 1.494(5) . ?
C2 C22 1.512(5) . ?
C2 H2A 1.0000 . ?
C3 C31 1.498(4) . ?
C3 C32 1.509(4) . ?
C3 H3A 1.0000 . ?
C12 H12A 0.9800 . ?
C12 H12B 0.9800 . ?
C12 H12C 0.9800 . ?
C22 H22A 0.9800 . ?
C22 H22B 0.9800 . ?
C22 H22C 0.9800 . ?
C32 H32A 0.9800 . ?
C32 H32B 0.9800 . ?
C32 H32C 0.9800 . ?
C21 H21A 0.9800 . ?
C21 H21B 0.9800 . ?
C21 H21C 0.9800 . ?
C31 H31A 0.9800 . ?
C31 H31B 0.9800 . ?
C31 H31C 0.9800 . ?
C11 H11A 0.9800 . ?
C11 H11B 0.9800 . ?
C11 H11C 0.9800 . ?

loop_
_geom_torsion_atom_site_label_1
_geom_torsion_atom_site_label_2
_geom_torsion_atom_site_label_3
_geom_torsion_atom_site_label_4
_geom_torsion
_geom_torsion_site_symmetry_1
_geom_torsion_site_symmetry_2
_geom_torsion_site_symmetry_3
_geom_torsion_site_symmetry_4
_geom_torsion_publ_flag
O3 Sb1 O1 C2 115.5(2) . . . . ?
O2 Sb1 O1 C2 20.2(2) . . . . ?
O3 Sb1 O2 C1 117.6(2) . . . . ?
O1 Sb1 O2 C1 -147.0(2) . . . . ?
O1 Sb1 O3 C3 -48.68(19) . . . . ?
O2 Sb1 O3 C3 43.03(19) . . . . ?
Sb1 O2 C1 C11 -94.3(3) . . . . ?
Sb1 O2 C1 C12 143.2(2) . . . . ?
Sb1 O1 C2 C21 78.6(3) . . . . ?
Sb1 O1 C2 C22 -157.3(2) . . . . ?
Sb1 O3 C3 C31 -122.8(2) . . . . ?
Sb1 O3 C3 C32 114.6(2) . . . . ?

loop_
_cod_related_entry_id
_cod_related_entry_database
_cod_related_entry_code
1 ChemSpider 21170559
